data_4085121
loop_
_publ_author_name
'Maity, Ayan'
'Stanek, Robert J.'
'Anderson, Bryce L.'
'Zeller, Matthias'
'Hunter, Allen D.'
'Moore, Curtis E.'
'Rheingold, Arnold L.'
'Gray, Thomas G.'

_publ_section_title
;
 Fluoride Complexes of Cyclometalated Iridium(III)
;
_journal_issue 1
_journal_name_full Organometallics
_journal_page_first 109
_journal_paper_doi 10.1021/om5009555
_journal_volume 34
_journal_year 2015
_chemical_formula_sum 'C31 H24 F Ir N4 S2'
_chemical_formula_weight 727.86
_chemical_name_systematic
;
 ?
;
_space_group_crystal_system monoclinic
_space_group_IT_number 14
_space_group_name_Hall '-P 2yn'
_space_group_name_H-M_alt 'P 1 21/n 1'
_symmetry_space_group_name_Hall '-P 2yn'
_symmetry_space_group_name_H-M 'P 1 21/n 1'
_atom_sites_solution_hydrogens geom
_atom_sites_solution_primary direct
_atom_sites_solution_secondary difmap
_audit_creation_method SHELXL-2012
_cell_angle_alpha 90
_cell_angle_beta 95.208(4)
_cell_angle_gamma 90
_cell_formula_units_Z 4
_cell_length_a 10.291(3)
_cell_length_b 17.035(5)
_cell_length_c 15.064(4)
_cell_measurement_reflns_used 1449
_cell_measurement_temperature 100(2)
_cell_measurement_theta_max 26.6299
_cell_measurement_theta_min 2.2982
_cell_volume 2629.9(13)
_computing_cell_refinement 'SAINT V8.30C (Bruker, 2012)'
_computing_data_collection 'Apex2 v2013.4-1 (Bruker, 2012)'
_computing_data_reduction 'SAINT V8.30C (Bruker, 2012)'
_computing_molecular_graphics 'Shelxtl (Bruker, 2003)'
_computing_publication_material 'Shelxtl (Bruker, 2003)'
_computing_structure_refinement
;  
SHELXL-2013 (Sheldrick, 2013), 
SHELXLE Rev609 (H\"ubschle et al., 2011)
;
_computing_structure_solution 'SHELXS-97 (Sheldrick, 2008)'
_diffrn_ambient_temperature 100(2)
_diffrn_measured_fraction_theta_full 0.981
_diffrn_measured_fraction_theta_max 0.875
_diffrn_measurement_device_type 'Bruker AXS SMART APEX CCD diffractometer'
_diffrn_measurement_method 'omega and phi scans'
_diffrn_radiation_type MoK\a
_diffrn_radiation_wavelength 0.71073
_diffrn_reflns_av_R_equivalents 0.0668
_diffrn_reflns_av_unetI/netI 0.0982
_diffrn_reflns_Laue_measured_fraction_full 0.981
_diffrn_reflns_Laue_measured_fraction_max 0.875
_diffrn_reflns_limit_h_max 14
_diffrn_reflns_limit_h_min -14
_diffrn_reflns_limit_k_max 23
_diffrn_reflns_limit_k_min 0
_diffrn_reflns_limit_l_max 20
_diffrn_reflns_limit_l_min 0
_diffrn_reflns_number 23629
_diffrn_reflns_point_group_measured_fraction_full 0.981
_diffrn_reflns_point_group_measured_fraction_max 0.875
_diffrn_reflns_theta_full 25.242
_diffrn_reflns_theta_max 30.620
_diffrn_reflns_theta_min 2.715
_diffrn_source 'fine focus sealed tube'
_exptl_absorpt_coefficient_mu 5.272
_exptl_absorpt_correction_T_max 0.746071
_exptl_absorpt_correction_T_min 0.476622
_exptl_absorpt_correction_type multi-scan
_exptl_absorpt_process_details 'TWINABS (Sheldrick, 2009)'
_exptl_crystal_colour red
_exptl_crystal_density_diffrn 1.838
_exptl_crystal_description plate
_exptl_crystal_F_000 1424
_exptl_crystal_size_max 0.12
_exptl_crystal_size_mid 0.11
_exptl_crystal_size_min 0.03
_refine_diff_density_max 5.951
_refine_diff_density_min -3.027
_refine_diff_density_rms 0.306
_refine_ls_extinction_method none
_refine_ls_goodness_of_fit_ref 1.010
_refine_ls_hydrogen_treatment constr
_refine_ls_matrix_type full
_refine_ls_number_parameters 355
_refine_ls_number_reflns 7203
_refine_ls_number_restraints 12
_refine_ls_restrained_S_all 1.010
_refine_ls_R_factor_all 0.0983
_refine_ls_R_factor_gt 0.0576
_refine_ls_shift/su_max 0.001
_refine_ls_shift/su_mean 0.000
_refine_ls_structure_factor_coef Fsqd
_refine_ls_weighting_details
;
 w=1/[\s^2^(Fo^2^)+(0.0906P)^2^]
 where P=(Fo^2^+2Fc^2^)/3
;
_refine_ls_weighting_scheme calc
_refine_ls_wR_factor_gt 0.1319
_refine_ls_wR_factor_ref 0.1501
_reflns_Friedel_coverage 0.000
_reflns_number_gt 5256
_reflns_number_total 7203
_reflns_threshold_expression 'I > 2\s(I)'
_cod_data_source_file om5009555_si_003.cif
_cod_data_source_block 13mz095_0m
_cod_depositor_comments 'Adding full bibliography for 4085120--4085124.cif.'
_cod_original_cell_volume 2630.0(13)
_cod_database_code 4085121
_shelx_space_group_comment
;
The symmetry employed for this shelxl refinement is uniquely defined
by the following loop, which should always be used as a source of
symmetry information in preference to the above space-group names.
They are only intended as comments.
;
_shelxl_version_number 2012-9

loop_
_space_group_symop_operation_xyz
'x, y, z'
'-x+1/2, y+1/2, -z+1/2'
'-x, -y, -z'
'x-1/2, -y-1/2, z-1/2'

loop_
_atom_site_label
_atom_site_type_symbol
_atom_site_fract_x
_atom_site_fract_y
_atom_site_fract_z
_atom_site_U_iso_or_equiv
_atom_site_adp_type
_atom_site_occupancy
_atom_site_site_symmetry_order
_atom_site_calc_flag
_atom_site_refinement_flags_posn
_atom_site_refinement_flags_adp
Ir1 Ir 0.78814(3) 0.24127(2) 0.47224(3) 0.01526(11) Uani 1 1 d . .
S1 S 0.8676(3) 0.20055(19) 0.7650(2) 0.0354(7) Uani 1 1 d . .
S2 S 0.9134(2) 0.29512(15) 0.20200(18) 0.0237(6) Uani 1 1 d . .
F1 F 0.6440(5) 0.1625(3) 0.4072(4) 0.0209(13) Uani 1 1 d . .
N1 N 0.7946(8) 0.1945(5) 0.5972(6) 0.026(2) Uani 1 1 d . .
N2 N 0.8035(8) 0.2872(5) 0.3472(5) 0.0209(18) Uani 1 1 d . .
N3 N 0.6128(7) 0.3018(4) 0.5045(5) 0.0171(17) Uani 1 1 d . .
N4 N 0.5026(6) 0.2595(4) 0.4811(5) 0.0153(14) Uani 1 1 d . .
H4N H 0.5022 0.2137 0.4541 0.018 Uiso 1 1 calc R U
C1 C 0.7263(9) 0.1352(5) 0.6350(7) 0.021(2) Uani 1 1 d . .
C2 C 0.6397(10) 0.0825(5) 0.5907(8) 0.026(2) Uani 1 1 d . .
H2 H 0.6236 0.0843 0.5276 0.032 Uiso 1 1 calc R U
C3 C 0.5774(11) 0.0275(6) 0.6394(10) 0.041(3) Uani 1 1 d . .
H3 H 0.5178 -0.0086 0.6101 0.050 Uiso 1 1 calc R U
C4 C 0.6032(13) 0.0256(7) 0.7336(11) 0.049(4) Uani 1 1 d . .
H4 H 0.5599 -0.0123 0.7667 0.058 Uiso 1 1 calc R U
C5 C 0.6862(13) 0.0751(7) 0.7770(9) 0.046(4) Uani 1 1 d . .
H5 H 0.7004 0.0731 0.8401 0.055 Uiso 1 1 calc R U
C6 C 0.7539(11) 0.1313(7) 0.7282(8) 0.034(3) Uani 1 1 d . .
C7 C 0.8722(9) 0.2311(6) 0.6575(7) 0.020(2) Uani 1 1 d . U
C8 C 0.9499(10) 0.2950(6) 0.6268(7) 0.023(2) Uani 1 1 d . U
C9 C 1.0466(10) 0.3383(6) 0.6814(7) 0.025(2) Uani 1 1 d . .
H9 H 1.0671 0.3250 0.7423 0.030 Uiso 1 1 calc R U
C10 C 1.1073(10) 0.3980(6) 0.6442(8) 0.032(3) Uani 1 1 d . .
H10 H 1.1720 0.4267 0.6796 0.038 Uiso 1 1 calc R U
C11 C 1.0794(10) 0.4182(5) 0.5584(9) 0.033(3) Uani 1 1 d . .
H11 H 1.1225 0.4620 0.5353 0.039 Uiso 1 1 calc R U
C12 C 0.9868(8) 0.3756(5) 0.5014(8) 0.023(2) Uani 1 1 d . .
H12 H 0.9704 0.3900 0.4404 0.027 Uiso 1 1 calc R U
C13 C 0.9202(8) 0.3125(5) 0.5354(7) 0.0159(19) Uani 1 1 d . .
C14 C 0.7477(9) 0.3535(5) 0.3033(7) 0.017(2) Uani 1 1 d . .
C15 C 0.6541(9) 0.4046(5) 0.3291(7) 0.020(2) Uani 1 1 d . .
H15 H 0.6187 0.3977 0.3847 0.024 Uiso 1 1 calc R U
C16 C 0.6123(9) 0.4659(6) 0.2738(7) 0.025(2) Uani 1 1 d . .
H16 H 0.5460 0.5000 0.2911 0.030 Uiso 1 1 calc R U
C17 C 0.6644(11) 0.4788(6) 0.1937(8) 0.028(2) Uani 1 1 d . .
H17 H 0.6366 0.5228 0.1581 0.034 Uiso 1 1 calc R U
C18 C 0.7570(10) 0.4280(6) 0.1649(8) 0.029(2) Uani 1 1 d . .
H18 H 0.7921 0.4356 0.1093 0.035 Uiso 1 1 calc R U
C19 C 0.7970(9) 0.3651(6) 0.2207(7) 0.020(2) Uani 1 1 d . .
C20 C 0.8935(9) 0.2549(5) 0.3046(6) 0.020(2) Uani 1 1 d . .
C21 C 0.9660(8) 0.1902(5) 0.3470(6) 0.0143(19) Uani 1 1 d . .
C22 C 1.0623(9) 0.1482(5) 0.3067(7) 0.019(2) Uani 1 1 d . .
H22 H 1.0826 0.1608 0.2481 0.023 Uiso 1 1 calc R U
C23 C 1.1269(9) 0.0882(6) 0.3538(7) 0.022(2) Uani 1 1 d . .
H23 H 1.1901 0.0577 0.3271 0.027 Uiso 1 1 calc R U
C24 C 1.0992(9) 0.0730(5) 0.4391(7) 0.018(2) Uani 1 1 d . .
H24 H 1.1458 0.0325 0.4717 0.022 Uiso 1 1 calc R U
C25 C 1.0037(8) 0.1155(5) 0.4802(7) 0.017(2) Uani 1 1 d . .
H25 H 0.9864 0.1035 0.5396 0.020 Uiso 1 1 calc R U
C26 C 0.9343(8) 0.1756(5) 0.4335(6) 0.014(2) Uani 1 1 d . .
C27 C 0.2625(9) 0.2603(7) 0.4868(8) 0.038(3) Uani 1 1 d . .
H27A H 0.2057 0.2969 0.4513 0.057 Uiso 1 1 calc R U
H27B H 0.2266 0.2505 0.5438 0.057 Uiso 1 1 calc R U
H27C H 0.2677 0.2107 0.4543 0.057 Uiso 1 1 calc R U
C28 C 0.3965(10) 0.2951(5) 0.5035(8) 0.026(2) Uani 1 1 d . .
C29 C 0.4367(9) 0.3632(5) 0.5446(7) 0.021(2) Uani 1 1 d . .
H29 H 0.3831 0.4019 0.5685 0.026 Uiso 1 1 calc R U
C30 C 0.5723(9) 0.3649(5) 0.5444(7) 0.019(2) Uani 1 1 d . .
C31 C 0.6662(9) 0.4267(6) 0.5817(8) 0.024(2) Uani 1 1 d . .
H31A H 0.7369 0.4324 0.5428 0.036 Uiso 1 1 calc R U
H31B H 0.7026 0.4111 0.6414 0.036 Uiso 1 1 calc R U
H31C H 0.6202 0.4768 0.5852 0.036 Uiso 1 1 calc R U

loop_
_atom_site_aniso_label
_atom_site_aniso_U_11
_atom_site_aniso_U_22
_atom_site_aniso_U_33
_atom_site_aniso_U_23
_atom_site_aniso_U_13
_atom_site_aniso_U_12
Ir1 0.01436(15) 0.01510(16) 0.01692(17) 0.00224(16) 0.00469(13) 0.00029(14)
S1 0.0400(17) 0.0468(18) 0.0201(16) 0.0089(13) 0.0063(13) 0.0124(14)
S2 0.0261(13) 0.0272(13) 0.0187(14) 0.0039(11) 0.0060(11) 0.0063(10)
F1 0.020(3) 0.024(3) 0.019(3) -0.005(2) 0.002(2) -0.003(2)
N1 0.013(4) 0.038(5) 0.026(5) 0.016(4) -0.001(4) 0.005(4)
N2 0.022(4) 0.029(4) 0.011(4) 0.012(3) 0.002(3) 0.003(3)
N3 0.017(4) 0.024(4) 0.010(5) 0.007(3) 0.000(3) -0.001(3)
N4 0.014(3) 0.012(3) 0.021(4) -0.001(3) 0.002(3) -0.002(3)
C1 0.017(5) 0.013(4) 0.033(6) 0.012(4) 0.006(4) 0.006(4)
C2 0.021(5) 0.021(5) 0.039(7) 0.006(5) 0.011(5) 0.005(4)
C3 0.033(7) 0.024(6) 0.070(11) 0.010(6) 0.026(7) 0.001(5)
C4 0.043(8) 0.032(7) 0.075(12) 0.027(7) 0.031(8) 0.013(6)
C5 0.053(9) 0.038(7) 0.050(9) 0.031(7) 0.030(7) 0.031(6)
C6 0.037(6) 0.032(6) 0.036(7) 0.021(5) 0.021(5) 0.019(5)
C7 0.019(3) 0.024(3) 0.018(3) 0.005(3) 0.003(3) 0.010(3)
C8 0.022(3) 0.023(3) 0.024(4) -0.004(3) 0.004(3) 0.009(3)
C9 0.024(5) 0.032(6) 0.018(6) -0.008(5) -0.001(4) 0.010(4)
C10 0.017(5) 0.034(6) 0.043(8) -0.025(6) -0.004(5) 0.004(4)
C11 0.020(5) 0.013(4) 0.065(9) -0.003(5) 0.009(6) 0.000(4)
C12 0.016(4) 0.015(4) 0.038(8) 0.003(4) 0.001(4) -0.003(3)
C13 0.011(4) 0.013(4) 0.024(6) -0.007(4) 0.001(4) 0.003(3)
C14 0.013(4) 0.022(5) 0.017(5) 0.001(4) 0.000(4) 0.000(3)
C15 0.021(5) 0.017(5) 0.024(6) 0.006(4) 0.008(4) 0.001(4)
C16 0.013(5) 0.028(5) 0.034(7) 0.000(5) -0.001(4) 0.005(4)
C17 0.034(6) 0.025(5) 0.024(6) 0.006(5) -0.003(5) 0.005(4)
C18 0.025(5) 0.038(6) 0.024(6) 0.008(5) 0.004(5) 0.007(4)
C19 0.018(5) 0.022(5) 0.020(5) 0.000(4) -0.001(4) 0.002(4)
C20 0.023(5) 0.020(5) 0.015(5) 0.000(4) -0.005(4) -0.006(4)
C21 0.010(4) 0.018(4) 0.015(5) 0.003(4) 0.004(4) 0.000(3)
C22 0.021(5) 0.018(4) 0.019(6) -0.005(4) 0.005(4) 0.004(4)
C23 0.014(5) 0.026(5) 0.028(6) -0.006(5) 0.001(4) 0.001(4)
C24 0.021(5) 0.011(4) 0.023(6) -0.005(4) -0.002(4) 0.003(3)
C25 0.017(4) 0.014(4) 0.020(5) -0.002(4) 0.004(4) -0.003(3)
C26 0.019(4) 0.005(4) 0.019(6) -0.003(4) 0.000(4) -0.002(3)
C27 0.013(5) 0.060(8) 0.040(7) -0.012(6) 0.003(4) 0.002(4)
C28 0.028(5) 0.021(5) 0.030(6) -0.004(5) 0.009(5) -0.004(4)
C29 0.024(5) 0.020(4) 0.021(5) -0.001(4) 0.013(4) 0.001(4)
C30 0.025(5) 0.016(4) 0.018(5) 0.007(4) 0.011(4) -0.001(4)
C31 0.019(5) 0.024(5) 0.030(7) -0.014(5) 0.012(5) -0.003(4)

loop_
_atom_type_symbol
_atom_type_description
_atom_type_scat_dispersion_real
_atom_type_scat_dispersion_imag
_atom_type_scat_source
C C 0.0033 0.0016 'International Tables Vol C Tables 4.2.6.8 and 6.1.1.4'
H H 0.0000 0.0000 'International Tables Vol C Tables 4.2.6.8 and 6.1.1.4'
N N 0.0061 0.0033 'International Tables Vol C Tables 4.2.6.8 and 6.1.1.4'
F F 0.0171 0.0103 'International Tables Vol C Tables 4.2.6.8 and 6.1.1.4'
S S 0.1246 0.1234 'International Tables Vol C Tables 4.2.6.8 and 6.1.1.4'
Ir Ir -1.4442 7.9887 'International Tables Vol C Tables 4.2.6.8 and 6.1.1.4'

loop_
_geom_angle_atom_site_label_1
_geom_angle_atom_site_label_2
_geom_angle_atom_site_label_3
_geom_angle
C13 Ir1 C26 89.0(3)
C13 Ir1 N1 80.4(4)
C26 Ir1 N1 95.1(4)
C13 Ir1 N2 95.7(4)
C26 Ir1 N2 79.8(3)
N1 Ir1 N2 173.7(3)
C13 Ir1 F1 178.4(3)
C26 Ir1 F1 91.3(3)
N1 Ir1 F1 98.0(3)
N2 Ir1 F1 85.9(3)
C13 Ir1 N3 98.5(3)
C26 Ir1 N3 172.5(3)
N1 Ir1 N3 86.4(3)
N2 Ir1 N3 99.1(3)
F1 Ir1 N3 81.2(2)
C7 S1 C6 88.8(5)
C20 S2 C19 89.3(5)
C7 N1 C1 111.2(9)
C7 N1 Ir1 114.9(7)
C1 N1 Ir1 133.7(7)
C20 N2 C14 112.8(8)
C20 N2 Ir1 114.1(6)
C14 N2 Ir1 132.4(7)
C30 N3 N4 105.1(7)
C30 N3 Ir1 142.5(6)
N4 N3 Ir1 112.3(5)
C28 N4 N3 112.2(7)
C28 N4 H4N 123.9
N3 N4 H4N 123.9
N1 C1 C2 127.0(10)
N1 C1 C6 112.4(9)
C2 C1 C6 120.6(10)
C3 C2 C1 119.4(12)
C3 C2 H2 120.3
C1 C2 H2 120.3
C2 C3 C4 119.5(12)
C2 C3 H3 120.2
C4 C3 H3 120.2
C5 C4 C3 122.0(12)
C5 C4 H4 119.0
C3 C4 H4 119.0
C4 C5 C6 119.7(13)
C4 C5 H5 120.2
C6 C5 H5 120.2
C1 C6 C5 118.8(12)
C1 C6 S1 111.0(8)
C5 C6 S1 130.1(11)
N1 C7 C8 117.0(9)
N1 C7 S1 116.4(8)
C8 C7 S1 126.5(8)
C13 C8 C9 121.8(10)
C13 C8 C7 113.0(9)
C9 C8 C7 125.1(10)
C10 C9 C8 118.3(10)
C10 C9 H9 120.9
C8 C9 H9 120.9
C9 C10 C11 121.9(10)
C9 C10 H10 119.0
C11 C10 H10 119.0
C10 C11 C12 121.6(10)
C10 C11 H11 119.2
C12 C11 H11 119.2
C13 C12 C11 119.6(11)
C13 C12 H12 120.2
C11 C12 H12 120.2
C12 C13 C8 116.7(9)
C12 C13 Ir1 128.8(8)
C8 C13 Ir1 114.5(7)
C15 C14 C19 118.7(9)
C15 C14 N2 129.8(9)
C19 C14 N2 111.5(8)
C14 C15 C16 119.6(10)
C14 C15 H15 120.2
C16 C15 H15 120.2
C15 C16 C17 121.6(9)
C15 C16 H16 119.2
C17 C16 H16 119.2
C16 C17 C18 120.4(10)
C16 C17 H17 119.8
C18 C17 H17 119.8
C17 C18 C19 117.6(10)
C17 C18 H18 121.2
C19 C18 H18 121.2
C14 C19 C18 122.1(9)
C14 C19 S2 111.1(7)
C18 C19 S2 126.8(8)
N2 C20 C21 117.9(8)
N2 C20 S2 115.1(7)
C21 C20 S2 127.0(8)
C26 C21 C22 123.2(8)
C26 C21 C20 113.2(8)
C22 C21 C20 123.6(9)
C23 C22 C21 118.8(9)
C23 C22 H22 120.6
C21 C22 H22 120.6
C24 C23 C22 119.5(9)
C24 C23 H23 120.2
C22 C23 H23 120.2
C23 C24 C25 122.0(9)
C23 C24 H24 119.0
C25 C24 H24 119.0
C26 C25 C24 119.9(10)
C26 C25 H25 120.0
C24 C25 H25 120.0
C21 C26 C25 116.7(8)
C21 C26 Ir1 114.7(6)
C25 C26 Ir1 128.5(7)
C28 C27 H27A 109.5
C28 C27 H27B 109.5
H27A C27 H27B 109.5
C28 C27 H27C 109.5
H27A C27 H27C 109.5
H27B C27 H27C 109.5
N4 C28 C29 106.5(8)
N4 C28 C27 122.9(9)
C29 C28 C27 130.5(9)
C28 C29 C30 106.2(9)
C28 C29 H29 126.9
C30 C29 H29 126.9
N3 C30 C29 109.9(8)
N3 C30 C31 121.5(8)
C29 C30 C31 128.5(9)
C30 C31 H31A 109.5
C30 C31 H31B 109.5
H31A C31 H31B 109.5
C30 C31 H31C 109.5
H31A C31 H31C 109.5
H31B C31 H31C 109.5

loop_
_geom_bond_atom_site_label_1
_geom_bond_atom_site_label_2
_geom_bond_distance
Ir1 C13 1.997(9)
Ir1 C26 2.004(9)
Ir1 N1 2.040(8)
Ir1 N2 2.059(8)
Ir1 F1 2.168(5)
Ir1 N3 2.172(7)
S1 C7 1.705(10)
S1 C6 1.718(13)
S2 C20 1.720(10)
S2 C19 1.731(10)
N1 C7 1.312(13)
N1 C1 1.382(12)
N2 C20 1.297(12)
N2 C14 1.405(12)
N3 C30 1.318(12)
N3 N4 1.363(10)
N4 C28 1.320(12)
N4 H4N 0.8800
C1 C2 1.392(14)
C1 C6 1.408(15)
C2 C3 1.383(14)
C2 H2 0.9500
C3 C4 1.421(18)
C3 H3 0.9500
C4 C5 1.329(19)
C4 H4 0.9500
C5 C6 1.427(15)
C5 H5 0.9500
C7 C8 1.452(14)
C8 C13 1.414(14)
C8 C9 1.436(14)
C9 C10 1.342(15)
C9 H9 0.9500
C10 C11 1.343(16)
C10 H10 0.9500
C11 C12 1.423(14)
C11 H11 0.9500
C12 C13 1.398(12)
C12 H12 0.9500
C14 C15 1.380(13)
C14 C19 1.400(13)
C15 C16 1.380(14)
C15 H15 0.9500
C16 C17 1.382(15)
C16 H16 0.9500
C17 C18 1.386(15)
C17 H17 0.9500
C18 C19 1.401(14)
C18 H18 0.9500
C20 C21 1.446(12)
C21 C26 1.394(13)
C21 C22 1.404(12)
C22 C23 1.380(13)
C22 H22 0.9500
C23 C24 1.365(14)
C23 H23 0.9500
C24 C25 1.410(12)
C24 H24 0.9500
C25 C26 1.401(12)
C25 H25 0.9500
C27 C28 1.502(13)
C27 H27A 0.9800
C27 H27B 0.9800
C27 H27C 0.9800
C28 C29 1.361(13)
C29 C30 1.397(13)
C29 H29 0.9500
C30 C31 1.502(13)
C31 H31A 0.9800
C31 H31B 0.9800
C31 H31C 0.9800

loop_
_geom_hbond_atom_site_label_D
_geom_hbond_atom_site_label_H
_geom_hbond_atom_site_label_A
_geom_hbond_distance_DH
_geom_hbond_distance_HA
_geom_hbond_distance_DA
_geom_hbond_angle_DHA
N4 H4N F1 0.88 1.89 2.527(9) 127.6

loop_
_geom_torsion_atom_site_label_1
_geom_torsion_atom_site_label_2
_geom_torsion_atom_site_label_3
_geom_torsion_atom_site_label_4
_geom_torsion
C30 N3 N4 C28 1.3(11)
Ir1 N3 N4 C28 177.8(7)
C7 N1 C1 C2 -177.2(9)
Ir1 N1 C1 C2 8.9(15)
C7 N1 C1 C6 2.2(12)
Ir1 N1 C1 C6 -171.8(7)
N1 C1 C2 C3 -178.7(9)
C6 C1 C2 C3 2.0(15)
C1 C2 C3 C4 -0.2(16)
C2 C3 C4 C5 -0.2(18)
C3 C4 C5 C6 -1.2(18)
N1 C1 C6 C5 177.3(9)
C2 C1 C6 C5 -3.3(14)
N1 C1 C6 S1 -1.5(11)
C2 C1 C6 S1 177.9(7)
C4 C5 C6 C1 2.9(16)
C4 C5 C6 S1 -178.6(9)
C7 S1 C6 C1 0.3(8)
C7 S1 C6 C5 -178.2(10)
C1 N1 C7 C8 -179.9(8)
Ir1 N1 C7 C8 -4.7(11)
C1 N1 C7 S1 -2.0(11)
Ir1 N1 C7 S1 173.2(4)
C6 S1 C7 N1 1.0(8)
C6 S1 C7 C8 178.6(9)
N1 C7 C8 C13 5.3(12)
S1 C7 C8 C13 -172.4(7)
N1 C7 C8 C9 -175.5(9)
S1 C7 C8 C9 6.9(14)
C13 C8 C9 C10 1.6(14)
C7 C8 C9 C10 -177.6(9)
C8 C9 C10 C11 0.5(15)
C9 C10 C11 C12 -2.2(16)
C10 C11 C12 C13 1.9(15)
C11 C12 C13 C8 0.2(13)
C11 C12 C13 Ir1 -179.0(7)
C9 C8 C13 C12 -1.9(13)
C7 C8 C13 C12 177.4(8)
C9 C8 C13 Ir1 177.4(7)
C7 C8 C13 Ir1 -3.3(10)
C20 N2 C14 C15 -177.1(10)
Ir1 N2 C14 C15 -6.9(16)
C20 N2 C14 C19 4.2(12)
Ir1 N2 C14 C19 174.4(7)
C19 C14 C15 C16 -0.5(14)
N2 C14 C15 C16 -179.1(9)
C14 C15 C16 C17 -1.8(16)
C15 C16 C17 C18 2.8(16)
C16 C17 C18 C19 -1.5(16)
C15 C14 C19 C18 1.8(15)
N2 C14 C19 C18 -179.4(9)
C15 C14 C19 S2 179.6(7)
N2 C14 C19 S2 -1.6(10)
C17 C18 C19 C14 -0.8(16)
C17 C18 C19 S2 -178.3(8)
C20 S2 C19 C14 -0.9(7)
C20 S2 C19 C18 176.8(10)
C14 N2 C20 C21 174.7(8)
Ir1 N2 C20 C21 2.6(11)
C14 N2 C20 S2 -5.1(11)
Ir1 N2 C20 S2 -177.2(4)
C19 S2 C20 N2 3.5(8)
C19 S2 C20 C21 -176.3(9)
N2 C20 C21 C26 -4.9(12)
S2 C20 C21 C26 174.9(7)
N2 C20 C21 C22 177.4(9)
S2 C20 C21 C22 -2.8(14)
C26 C21 C22 C23 1.6(14)
C20 C21 C22 C23 179.1(9)
C21 C22 C23 C24 -2.3(14)
C22 C23 C24 C25 1.7(14)
C23 C24 C25 C26 -0.2(13)
C22 C21 C26 C25 -0.1(13)
C20 C21 C26 C25 -177.9(8)
C22 C21 C26 Ir1 -177.5(7)
C20 C21 C26 Ir1 4.7(10)
C24 C25 C26 C21 -0.5(12)
C24 C25 C26 Ir1 176.4(6)
N3 N4 C28 C29 -0.8(12)
N3 N4 C28 C27 -178.8(9)
N4 C28 C29 C30 0.1(12)
C27 C28 C29 C30 177.9(11)
N4 N3 C30 C29 -1.2(11)
Ir1 N3 C30 C29 -175.9(7)
N4 N3 C30 C31 179.1(9)
Ir1 N3 C30 C31 4.4(17)
C28 C29 C30 N3 0.7(12)
C28 C29 C30 C31 -179.6(10)
